data_1576976
loop_
_publ_author_name
'Pattanayak, Pradip'
'Khapre, Ankur'
'Ahmad, Shamim'
'Kumar, Avulu Vinod'
'Ray, Bishes'
'Kumar, Satendra'
'Reddy, Chilla Malla'
'Chandrasekar, Rajadurai'
'Purkayastha, Pradipta'

_publ_section_title
;
 Resonator-based add-drop filters enabled by flexible polymorphic crystals
 with TADF-RTP motifs.
;
_journal_issue 19
_journal_name_full 'Chemical science'
_journal_page_first 9516
_journal_page_last 9525
_journal_paper_doi 10.1039/d5sc08545d
_journal_volume 17
_journal_year 2026
_chemical_formula_moiety 'C23 H17 N O S2'
_chemical_formula_sum 'C23 H17 N O S2'
_chemical_formula_weight 387.49
_space_group_crystal_system triclinic
_space_group_IT_number 2
_space_group_name_Hall '-P 1'
_space_group_name_H-M_alt 'P -1'
_atom_sites_solution_hydrogens geom
_atom_sites_solution_primary dual
_audit_creation_date 2025-08-31
_audit_creation_method
;
Olex2 1.5
(compiled 2024.02.16 svn.r378c4104 for OlexSys, GUI svn.r6928)
;
_audit_update_record
;
2025-09-01 deposited with the CCDC.	2026-03-25 downloaded from the CCDC.
;
_cell_angle_alpha 80.892(2)
_cell_angle_beta 86.349(2)
_cell_angle_gamma 86.928(2)
_cell_formula_units_Z 4
_cell_length_a 5.67360(10)
_cell_length_b 17.7560(5)
_cell_length_c 18.2577(4)
_cell_measurement_reflns_used 23153
_cell_measurement_temperature 99.98(15)
_cell_measurement_theta_max 68.0710
_cell_measurement_theta_min 2.3810
_cell_volume 1810.64(7)
_computing_cell_refinement 'CrysAlisPro 1.171.40.53 (Rigaku OD, 2019)'
_computing_data_collection 'CrysAlisPro 1.171.40.53 (Rigaku OD, 2019)'
_computing_data_reduction 'CrysAlisPro 1.171.40.53 (Rigaku OD, 2019)'
_computing_molecular_graphics 'Olex2 1.5 (Dolomanov et al., 2009)'
_computing_publication_material 'Olex2 1.5 (Dolomanov et al., 2009)'
_computing_structure_refinement 'SHELXL 2018/3 (Sheldrick, 2015)'
_computing_structure_solution 'SHELXT 2014/4 (Sheldrick, 2014)'
_diffrn_ambient_environment N~2~
_diffrn_ambient_temperature 99.98(15)
_diffrn_detector 'CCD plate'
_diffrn_detector_area_resol_mean 10.0000
_diffrn_detector_type HyPix3000
_diffrn_measured_fraction_theta_full 0.997
_diffrn_measured_fraction_theta_max 0.983
_diffrn_measurement_details
;
List of Runs (angles in degrees, time in seconds):

  # Type    Start    End  Width  t~exp~   \w     \q     \k     \f   Frames
#--------------------------------------------------------------------------
  1  \w     20.00 107.00   0.50    1.05    --   40.33  54.00  19.00  174
  2  \w    -26.00  61.00   0.50    1.05    --   40.33 -54.00-124.00  174
  3  \w     20.00 107.00   0.50    1.05    --   40.33  54.00  19.00  174
  4  \w    -26.00  61.00   0.50    1.05    --   40.33 -54.00-124.00  174
  5  \w   -149.00 -62.00   0.50    4.18    --  -82.50 -54.00-124.00  174
  6  \w    -62.00 -15.00   0.50    4.18    --  -82.50  54.00  19.00   94
  7  \w     76.00 163.00   0.50    4.18    --   96.35  54.00  19.00  174
  8  \w     30.00  62.00   0.50    4.18    --   96.35 -54.00-124.00   64
  9  \w   -107.00 -20.00   0.50    1.05    --  -40.33 -54.00-124.00  174
 10  \w    -67.00  28.00   0.50    1.05    --  -40.33  77.00  60.00  190
 11  \w    -67.00  28.00   0.50    1.05    --  -40.33  77.00-180.00  190
 12  \w   -112.00 -22.00   0.50    1.05    --  -40.33 -21.00  60.00  180
 13  \w    -67.00  28.00   0.50    1.05    --  -40.33  77.00  60.00  190
 14  \w    -60.00  27.00   0.50    1.05    --  -40.33  54.00  19.00  174
 15  \w    -67.00  28.00   0.50    1.05    --  -40.33  77.00-180.00  190
 16  \w   -107.00 -20.00   0.50    1.05    --  -40.33 -54.00-124.00  174
 17  \w    -28.00  31.00   0.50    1.05    --  -40.33  21.00-180.00  118
 18  \w    -60.00  27.00   0.50    1.05    --  -40.33  54.00  19.00  174
 19  \w    -24.00  36.00   0.50    1.05    --  -40.33  11.00-120.00  120
 20  \w    -21.00  72.00   0.50    1.05    --   40.33 -90.00-180.00  186
 21  \w    -31.00  28.00   0.50    1.05    --   40.33 -21.00-120.00  118
 22  \w    -21.00  72.00   0.50    1.05    --   40.33 -90.00-180.00  186
 23  \w    -35.00  24.00   0.50    1.05    --   40.33 -11.00-180.00  118
 24  \w    -31.00  28.00   0.50    1.05    --   40.33 -21.00 -90.00  118
 25  \w     41.00 100.00   0.50    1.05    --   40.33-139.00-120.00  118
 26  \w     41.00 100.00   0.50    1.05    --   40.33-139.00-150.00  118
 27  \w    -57.00 -16.00   0.50    4.18    --  -82.50  50.00  60.00   82
 28  \w    -68.00 -14.00   0.50    4.18    --  -82.50  59.00-180.00  108
 29  \w   -101.00 -23.00   0.50    4.18    --  -82.50 145.00 120.00  156
 30  \w   -101.00 -23.00   0.50    4.18    --  -82.50 145.00 120.00  156
 31  \w    -68.00 -14.00   0.50    4.18    --  -82.50  59.00 120.00  108
 32  \w   -150.00 -66.00   0.50    4.18    --  -82.50 -42.00 120.00  168
 33  \w    -57.00 -16.00   0.50    4.18    --  -82.50  50.00 -30.00   82
 34  \w     30.00  57.00   0.50    4.18    --   96.35 -50.00  60.00   54
 35  \w     99.00 160.00   0.50    4.18    --   96.35 117.00  30.00  122
 36  \w     83.00 164.00   0.50    4.18    --   96.35  33.00-180.00  162
 37  \w     28.00  68.00   0.50    4.18    --   96.35 -59.00 150.00   80
 38  \w     72.00 164.00   0.50    4.18    --   96.35  68.00  60.00  184
 39  \w     44.00 127.00   0.50    4.18    --   96.35-145.00 -90.00  166
 40  \w     28.00  68.00   0.50    4.18    --   96.35 -59.00   0.00   80
 41  \w     99.00 160.00   0.50    4.18    --   96.35 117.00-180.00  122
 42  \w     72.00 164.00   0.50    4.18    --   96.35  68.00  60.00  184
 43  \w     99.00 160.00   0.50    4.18    --   96.35 117.00-180.00  122
 44  \w     33.00 110.00   0.50    4.18    --   96.35-117.00 -90.00  154
 45  \w     23.00 106.00   0.50    4.18    --   96.35 -96.00  30.00  166
 46  \w     44.00 127.00   0.50    4.18    --   96.35-145.00 -90.00  166
 47  \w     23.00 106.00   0.50    4.18    --   96.35 -96.00 -30.00  166
 48  \w     29.00  83.00   0.50    4.18    --   96.35 -68.00  60.00  108
 49  \w     75.00 165.00   0.50    4.18    --   96.35  59.00 -30.00  180
 50  \w     44.00 127.00   0.50    4.18    --   96.35-145.00  60.00  166
 51  \w     44.00 127.00   0.50    4.18    --   96.35-145.00  60.00  166
 52  \w     29.00  83.00   0.50    4.18    --   96.35 -68.00  30.00  108
 53  \w     23.00 106.00   0.50    4.18    --   96.35 -96.00 -90.00  166
 54  \w     99.00 160.00   0.50    4.18    --   96.35 117.00 -90.00  122
 55  \w     29.00  83.00   0.50    4.18    --   96.35 -68.00 120.00  108
 56  \w     99.00 160.00   0.50    4.18    --   96.35 117.00  60.00  122
 57  \w     81.00 167.00   0.50    4.18    --   96.35  25.00  60.00  172
 58  \w     81.00 167.00   0.50    4.18    --   96.35  25.00  60.00  172
 59  \w     28.00  68.00   0.50    4.18    --   96.35 -59.00-180.00   80
 60  \w     44.00 127.00   0.50    4.18    --   96.35-145.00-180.00  166
 61  \w     30.00  57.00   0.50    4.18    --   96.35 -50.00 -90.00   54
 62  \w     81.00 165.00   0.50    4.18    --   96.35 145.00-120.00  168
 63  \w     81.00 165.00   0.50    4.18    --   96.35 145.00 -90.00  168
 64  \w     29.00  83.00   0.50    4.18    --   96.35 -68.00 150.00  108
 65  \w     75.00 165.00   0.50    4.18    --   96.35  59.00   0.00  180
 66  \w     81.00 165.00   0.50    4.18    --   96.35 145.00 -90.00  168
 67  \w     33.00 110.00   0.50    4.18    --   96.35-117.00  30.00  154
 68  \w     71.00 170.00   0.50    4.18    --   96.35  17.00 120.00  198
 69  \w   -108.00 -17.00   0.50    1.05    --  -40.33 -66.00 -60.00  182
 70  \w    -37.00  28.00   0.50    1.05    --  -40.33  32.00 120.00  130
 71  \w   -109.00 -13.00   0.50    1.05    --  -40.33 -77.00  60.00  192
 72  \w   -109.00 -13.00   0.50    1.05    --  -40.33 -77.00   0.00  192
 73  \w   -107.00 -20.00   0.50    1.05    --  -40.33 -54.00  60.00  174
 74  \w     14.00 109.00   0.50    1.05    --   40.33  77.00-150.00  190
 75  \w     14.00 109.00   0.50    1.05    --   40.33  77.00 150.00  190
 76  \w     14.00 109.00   0.50    1.05    --   40.33  77.00  30.00  190
 77  \w     14.00 109.00   0.50    1.05    --   40.33  77.00 -30.00  190
 78  \w     14.00 109.00   0.50    1.05    --   40.33  77.00   0.00  190
 79  \w     20.00 107.00   0.50    1.05    --   40.33  54.00 150.00  174
 80  \w     14.00 109.00   0.50    1.05    --   40.33  77.00 -60.00  190
 81  \w     14.00 109.00   0.50    1.05    --   40.33  77.00-120.00  190
 82  \w     17.00 108.00   0.50    1.05    --   40.33  66.00-180.00  182
 83  \w     17.00 108.00   0.50    1.05    --   40.33  66.00-120.00  182
 84  \w     14.00 109.00   0.50    1.05    --   40.33  77.00 -90.00  190
 85  \w     14.00 109.00   0.50    1.05    --   40.33  77.00 120.00  190
 86  \w     14.00 109.00   0.50    1.05    --   40.33  77.00  60.00  190
 87  \w   -151.00 -99.00   0.50    4.18    --  -82.50 -77.00 150.00  104
 88  \w   -151.00 -55.00   0.50    4.18    --  -82.50 -77.00  60.00  192
 89  \w   -151.00 -55.00   0.50    4.18    --  -82.50 -77.00 -30.00  192
 90  \w   -151.00 -55.00   0.50    4.18    --  -82.50 -77.00-150.00  192
 91  \w   -151.00 -55.00   0.50    4.18    --  -82.50 -77.00  30.00  192
 92  \w   -151.00 -55.00   0.50    4.18    --  -82.50 -77.00  90.00  192
 93  \w   -151.00 -55.00   0.50    4.18    --  -82.50 -77.00-180.00  192
 94  \w   -151.00 -55.00   0.50    4.18    --  -82.50 -77.00 -60.00  192
 95  \w   -151.00 -55.00   0.50    4.18    --  -82.50 -77.00   0.00  192
 96  \w   -151.00 -55.00   0.50    4.18    --  -82.50 -77.00 -90.00  192
 97  \w   -151.00 -55.00   0.50    4.18    --  -82.50 -77.00-120.00  192
 98  \w   -151.00 -55.00   0.50    4.18    --  -82.50 -77.00 120.00  192
 99  \w     72.00 164.00   0.50    4.18    --   96.35  68.00 150.00  184
100  \w     75.00 165.00   0.50    4.18    --   96.35  59.00-120.00  180
101  \w     75.00 165.00   0.50    4.18    --   96.35  59.00 120.00  180
102  \w     81.00 167.00   0.50    4.18    --   96.35  25.00 -60.00  172
103  \w     77.00 163.00   0.50    4.18    --   96.35  50.00-150.00  172
;
_diffrn_measurement_device 'four-circle diffractometer'
_diffrn_measurement_device_type 'XtaLAB Synergy, Dualflex, HyPix3000'
_diffrn_measurement_method '\w scans'
_diffrn_orient_matrix_type 'CrysAlisPro convention (1999,Acta A55,543-557)'
_diffrn_orient_matrix_UB_11 0.0886855000
_diffrn_orient_matrix_UB_12 -0.0809034000
_diffrn_orient_matrix_UB_13 0.0334272000
_diffrn_orient_matrix_UB_21 -0.1763282000
_diffrn_orient_matrix_UB_22 -0.0345101000
_diffrn_orient_matrix_UB_23 -0.0447837000
_diffrn_orient_matrix_UB_31 0.1876666000
_diffrn_orient_matrix_UB_32 0.0001714000
_diffrn_orient_matrix_UB_33 -0.0648289000
_diffrn_radiation_monochromator mirror
_diffrn_radiation_probe x-ray
_diffrn_radiation_type 'Cu K\a'
_diffrn_radiation_wavelength 1.54184
_diffrn_reflns_av_R_equivalents 0.1177
_diffrn_reflns_av_unetI/netI 0.0397
_diffrn_reflns_Laue_measured_fraction_full 0.997
_diffrn_reflns_Laue_measured_fraction_max 0.983
_diffrn_reflns_limit_h_max 6
_diffrn_reflns_limit_h_min -6
_diffrn_reflns_limit_k_max 21
_diffrn_reflns_limit_k_min -21
_diffrn_reflns_limit_l_max 21
_diffrn_reflns_limit_l_min -21
_diffrn_reflns_number 50035
_diffrn_reflns_point_group_measured_fraction_full 0.997
_diffrn_reflns_point_group_measured_fraction_max 0.983
_diffrn_reflns_theta_full 67.684
_diffrn_reflns_theta_max 68.760
_diffrn_reflns_theta_min 2.455
_diffrn_source 'micro-focus sealed X-ray tube'
_diffrn_source_type 'PhotonJet (Cu) X-ray Source'
_exptl_absorpt_coefficient_mu 2.761
_exptl_absorpt_correction_T_max 1.00000
_exptl_absorpt_correction_T_min 0.58796
_exptl_absorpt_correction_type multi-scan
_exptl_absorpt_process_details
;
CrysAlisPro 1.171.40.53 (Rigaku Oxford Diffraction, 2019)
Empirical absorption correction using spherical harmonics,
 implemented in SCALE3 ABSPACK scaling algorithm.
;
_exptl_crystal_colour 'clear greenish green'
_exptl_crystal_colour_lustre clear
_exptl_crystal_colour_modifier greenish
_exptl_crystal_colour_primary green
_exptl_crystal_density_diffrn 1.421
_exptl_crystal_description needle
_exptl_crystal_F_000 808
_exptl_crystal_size_max 0.783
_exptl_crystal_size_mid 0.134
_exptl_crystal_size_min 0.077
_refine_diff_density_max 0.725
_refine_diff_density_min -0.664
_refine_diff_density_rms 0.098
_refine_ls_extinction_method none
_refine_ls_goodness_of_fit_ref 1.126
_refine_ls_hydrogen_treatment constr
_refine_ls_matrix_type full
_refine_ls_number_parameters 489
_refine_ls_number_reflns 6578
_refine_ls_number_restraints 0
_refine_ls_restrained_S_all 1.126
_refine_ls_R_factor_all 0.0663
_refine_ls_R_factor_gt 0.0633
_refine_ls_shift/su_max 0.001
_refine_ls_shift/su_mean 0.000
_refine_ls_structure_factor_coef Fsqd
_refine_ls_weighting_details 'w=1/[\s^2^(Fo^2^)+(0.1403P)^2^+0.3384P] where P=(Fo^2^+2Fc^2^)/3'
_refine_ls_weighting_scheme calc
_refine_ls_wR_factor_gt 0.1843
_refine_ls_wR_factor_ref 0.1895
_reflns_Friedel_coverage 0.000
_reflns_number_gt 5918
_reflns_number_total 6578
_reflns_threshold_expression 'I > 2\s(I)'
_cod_data_source_file d5sc08545d2.cif
_cod_data_source_block pp_cycz11b_test
_cod_depositor_comments 'Adding full bibliography for 1576976--1576977.cif.'
_cod_original_cell_volume 1810.65(7)
_cod_database_code 1576976
_shelx_shelxl_version_number 2018/3
_chemical_oxdiff_formula 'C H N O S'
_chemical_oxdiff_usercomment 100K
_shelx_space_group_comment
;
The symmetry employed for this shelxl refinement is uniquely defined
by the following loop, which should always be used as a source of
symmetry information in preference to the above space-group names.
They are only intended as comments.
;
_reflns_odcompleteness_completeness 99.91
_reflns_odcompleteness_iscentric 1
_reflns_odcompleteness_theta 66.97
_olex2_refinement_description
;
1. Fixed Uiso
 At 1.2 times of:
  All C(H) groups, All C(H,H) groups
 At 1.5 times of:
  All C(H,H,H) groups
2.a Secondary CH2 refined with riding coordinates:
 C00H(H00A,H00B), C00W(H00C,H00D)
2.b Aromatic/amide H refined with riding coordinates:
 C00J(H00J), C00K(H00K), C00L(H00L), C00N(H00N), C00O(H00O), C00Q(H00Q),
 C00R(H00R), C00S(H00S), C00U(H00U), C00X(H00X), C00Y(H00Y), C00Z(H00Z),
 C010(H010), C012(H012), C013(H013), C014(H014), C016(H016), C017(H017),
 C018(H018), C019(H019), C01A(H01D), C01B(H01E), C01C(H01F), C01E(H01G)
2.c Idealised Me refined as rotating group:
 C01H(H01H,H01I,H01J), C01I(H01A,H01B,H01C)
;
_olex2_submission_special_instructions 'No special instructions were received'
_oxdiff_exptl_absorpt_empirical_details
;
Empirical correction (ABSPACK) includes:
- Absorption correction using spherical harmonics
- Frame scaling
;
_oxdiff_exptl_absorpt_empirical_full_max 2.002
_oxdiff_exptl_absorpt_empirical_full_min 0.523

loop_
_space_group_symop_operation_xyz
'x, y, z'
'-x, -y, -z'

loop_
_atom_site_label
_atom_site_type_symbol
_atom_site_fract_x
_atom_site_fract_y
_atom_site_fract_z
_atom_site_U_iso_or_equiv
_atom_site_adp_type
_atom_site_occupancy
_atom_site_site_symmetry_order
_atom_site_calc_flag
_atom_site_refinement_flags_posn
_atom_site_refinement_flags_adp
_atom_site_refinement_flags_occupancy
_atom_site_disorder_assembly
_atom_site_disorder_group
S001 S 0.32998(10) 0.70308(3) 1.08516(3) 0.0291(2) Uani 1 1 d . . . . .
S002 S 0.80437(11) 0.29737(3) 0.40891(3) 0.0299(2) Uani 1 1 d . . . . .
S003 S 0.74341(10) 0.55883(3) 0.94667(3) 0.0297(2) Uani 1 1 d . . . . .
S004 S 1.24522(10) 0.43109(3) 0.52303(3) 0.0289(2) Uani 1 1 d . . . . .
O005 O 1.4103(3) 0.50495(11) 0.65181(10) 0.0371(4) Uani 1 1 d . . . . .
O006 O 0.8528(3) 0.46958(11) 0.81633(10) 0.0383(4) Uani 1 1 d . . . . .
N007 N 0.1151(4) 0.88974(12) 1.37398(11) 0.0282(4) Uani 1 1 d . . . . .
N008 N 0.5914(4) 0.11242(12) 0.12776(11) 0.0293(5) Uani 1 1 d . . . . .
C009 C 0.2891(4) 0.87746(14) 1.42501(13) 0.0278(5) Uani 1 1 d . . . . .
C00A C 0.1703(4) 0.84445(13) 1.31995(13) 0.0272(5) Uani 1 1 d . . . . .
C00B C 0.4572(4) 0.82174(13) 1.40440(13) 0.0271(5) Uani 1 1 d . . . . .
C00C C 0.6439(4) 0.15609(13) 0.18029(13) 0.0269(5) Uani 1 1 d . . . . .
C00D C 0.3647(4) 0.74867(13) 1.22254(13) 0.0274(5) Uani 1 1 d . . . . .
C00E C 0.8545(4) 0.19473(14) 0.15707(13) 0.0284(5) Uani 1 1 d . . . . .
C00F C 0.7683(4) 0.12076(14) 0.07106(14) 0.0297(5) Uani 1 1 d . . . . .
C00G C 0.8268(4) 0.25027(14) 0.26979(14) 0.0292(5) Uani 1 1 d . . . . .
C00H C -0.0703(4) 0.94999(14) 1.37063(14) 0.0303(5) Uani 1 1 d . . . . .
H00A H -0.129226 0.955520 1.421805 0.036 Uiso 1 1 calc R U . . .
H00B H -0.203813 0.935081 1.344454 0.036 Uiso 1 1 calc R U . . .
C00I C 0.3832(4) 0.80173(13) 1.33566(13) 0.0264(5) Uani 1 1 d . . . . .
C00J C 0.0460(4) 0.83632(14) 1.25849(14) 0.0296(5) Uani 1 1 d . . . . .
H00J H -0.101748 0.862844 1.249418 0.036 Uiso 1 1 calc R U . . .
C00K C 0.5199(4) 0.16672(14) 0.24674(14) 0.0302(5) Uani 1 1 d . . . . .
H00K H 0.376200 0.142160 0.261815 0.036 Uiso 1 1 calc R U . . .
C00L C 0.7216(4) 0.62524(14) 1.10243(13) 0.0296(5) Uani 1 1 d . . . . .
H00L H 0.856803 0.592935 1.094617 0.036 Uiso 1 1 calc R U . . .
C00M C 0.5481(4) 0.64320(14) 1.05256(13) 0.0292(5) Uani 1 1 d . . . . .
C00N C 0.3103(5) 0.91094(14) 1.48810(14) 0.0314(5) Uani 1 1 d . . . . .
H00N H 0.198127 0.948947 1.501114 0.038 Uiso 1 1 calc R U . . .
C00O C 0.4814(4) 0.75436(13) 1.28648(13) 0.0270(5) Uani 1 1 d . . . . .
H00O H 0.626206 0.726256 1.296367 0.032 Uiso 1 1 calc R U . . .
C00P C 1.1148(4) 0.43477(14) 0.61055(14) 0.0293(5) Uani 1 1 d . . . . .
C00Q C 0.6465(4) 0.79782(14) 1.44960(13) 0.0288(5) Uani 1 1 d . . . . .
H00Q H 0.759188 0.759729 1.437069 0.035 Uiso 1 1 calc R U . . .
C00R C 0.6766(4) 0.66019(14) 1.16674(13) 0.0295(5) Uani 1 1 d . . . . .
H00R H 0.780668 0.654181 1.206217 0.035 Uiso 1 1 calc R U . . .
C00S C 0.9459(4) 0.24083(14) 0.20214(14) 0.0296(5) Uani 1 1 d . . . . .
H00S H 1.088854 0.265865 0.187074 0.035 Uiso 1 1 calc R U . . .
C00T C 1.0172(4) 0.37915(13) 0.50106(14) 0.0288(5) Uani 1 1 d . . . . .
C00U C 0.6665(5) 0.83053(14) 1.51266(14) 0.0314(5) Uani 1 1 d . . . . .
H00U H 0.793710 0.814748 1.543780 0.038 Uiso 1 1 calc R U . . .
C00V C 0.9325(4) 0.17263(14) 0.08633(13) 0.0291(5) Uani 1 1 d . . . . .
C00W C 0.4172(5) 0.05373(14) 0.13890(14) 0.0313(5) Uani 1 1 d . . . . .
H00C H 0.367255 0.045345 0.089947 0.038 Uiso 1 1 calc R U . . .
H00D H 0.276138 0.071768 0.167080 0.038 Uiso 1 1 calc R U . . .
C00X C 0.1451(4) 0.78838(13) 1.21123(14) 0.0289(5) Uani 1 1 d . . . . .
H00X H 0.061736 0.781879 1.169322 0.035 Uiso 1 1 calc R U . . .
C00Y C 0.3382(5) 0.63056(14) 0.93658(14) 0.0309(5) Uani 1 1 d . . . . .
H00Y H 0.202227 0.661669 0.946606 0.037 Uiso 1 1 calc R U . . .
C00Z C 0.9071(4) 0.39730(14) 0.62174(14) 0.0314(5) Uani 1 1 d . . . . .
H00Z H 0.810533 0.393608 0.666520 0.038 Uiso 1 1 calc R U . . .
C010 C 0.6120(4) 0.21382(13) 0.28978(13) 0.0285(5) Uani 1 1 d . . . . .
H010 H 0.527660 0.222072 0.334661 0.034 Uiso 1 1 calc R U . . .
C011 C 0.4700(4) 0.70332(13) 1.16682(14) 0.0283(5) Uani 1 1 d . . . . .
C012 C 0.4995(5) 0.88712(14) 1.53108(14) 0.0318(6) Uani 1 1 d . . . . .
H012 H 0.517728 0.909444 1.574244 0.038 Uiso 1 1 calc R U . . .
C013 C 0.3692(5) 0.59346(14) 0.87390(14) 0.0311(5) Uani 1 1 d . . . . .
H013 H 0.256511 0.596728 0.837073 0.037 Uiso 1 1 calc R U . . .
C014 C 1.1494(5) 0.15759(15) -0.02795(14) 0.0332(6) Uani 1 1 d . . . . .
H014 H 1.278779 0.169840 -0.062685 0.040 Uiso 1 1 calc R U . . .
C015 C 0.9260(4) 0.29608(14) 0.31947(14) 0.0298(5) Uani 1 1 d . . . . .
C016 C 1.2194(5) 0.47477(14) 0.66266(14) 0.0326(6) Uani 1 1 d . . . . .
H016 H 1.133876 0.477859 0.708620 0.039 Uiso 1 1 calc R U . . .
C017 C 1.1227(5) 0.19150(14) 0.03540(14) 0.0320(6) Uani 1 1 d . . . . .
H017 H 1.232380 0.227210 0.044215 0.038 Uiso 1 1 calc R U . . .
C018 C 0.6635(5) 0.50551(14) 0.81559(14) 0.0313(5) Uani 1 1 d . . . . .
H018 H 0.564661 0.503011 0.776043 0.038 Uiso 1 1 calc R U . . .
C019 C 0.8529(5) 0.36508(14) 0.55984(14) 0.0306(5) Uani 1 1 d . . . . .
H019 H 0.716832 0.336471 0.558595 0.037 Uiso 1 1 calc R U . . .
C01A C 1.1220(5) 0.33927(14) 0.30708(14) 0.0322(6) Uani 1 1 d . . . . .
H01D H 1.214128 0.345661 0.261394 0.039 Uiso 1 1 calc R U . . .
C01B C 1.1738(5) 0.37322(14) 0.36844(15) 0.0324(6) Uani 1 1 d . . . . .
H01E H 1.303026 0.405189 0.367979 0.039 Uiso 1 1 calc R U . . .
C01C C 0.7943(5) 0.08618(14) 0.00734(14) 0.0326(6) Uani 1 1 d . . . . .
H01F H 0.684478 0.050936 -0.002352 0.039 Uiso 1 1 calc R U . . .
C01D C 0.5799(4) 0.55203(14) 0.87173(13) 0.0290(5) Uani 1 1 d . . . . .
C01E C 0.9874(5) 0.10544(15) -0.04124(14) 0.0354(6) Uani 1 1 d . . . . .
H01G H 1.010112 0.082464 -0.084893 0.042 Uiso 1 1 calc R U . . .
C01F C 0.5263(4) 0.61705(14) 0.98207(13) 0.0283(5) Uani 1 1 d . . . . .
C01G C 1.0193(4) 0.35567(14) 0.42910(14) 0.0290(5) Uani 1 1 d . . . . .
C01H C 0.5121(5) -0.02130(15) 0.18052(16) 0.0393(6) Uani 1 1 d . . . . .
H01H H 0.656485 -0.038113 0.154202 0.059 Uiso 1 1 calc R U . . .
H01I H 0.393233 -0.059904 0.183482 0.059 Uiso 1 1 calc R U . . .
H01J H 0.547825 -0.014409 0.230787 0.059 Uiso 1 1 calc R U . . .
C01I C 0.0143(5) 1.02631(15) 1.33107(16) 0.0392(6) Uani 1 1 d . . . . .
H01A H 0.071537 1.021339 1.280206 0.059 Uiso 1 1 calc R U . . .
H01B H 0.142828 1.042269 1.357737 0.059 Uiso 1 1 calc R U . . .
H01C H -0.117005 1.064611 1.329736 0.059 Uiso 1 1 calc R U . . .

loop_
_atom_site_aniso_label
_atom_site_aniso_U_11
_atom_site_aniso_U_22
_atom_site_aniso_U_33
_atom_site_aniso_U_23
_atom_site_aniso_U_13
_atom_site_aniso_U_12
S001 0.0279(3) 0.0344(3) 0.0254(3) -0.0071(2) -0.0004(2) 0.0005(2)
S002 0.0287(4) 0.0352(3) 0.0263(3) -0.0058(3) 0.0013(2) -0.0061(2)
S003 0.0261(3) 0.0377(4) 0.0255(3) -0.0071(3) 0.0010(2) -0.0005(2)
S004 0.0257(3) 0.0351(3) 0.0264(3) -0.0061(3) 0.0018(2) -0.0048(2)
O005 0.0338(10) 0.0467(10) 0.0322(10) -0.0085(8) 0.0008(8) -0.0109(8)
O006 0.0354(10) 0.0469(10) 0.0306(9) -0.0056(8) 0.0044(8) 0.0069(8)
N007 0.0261(10) 0.0343(10) 0.0239(10) -0.0056(8) 0.0023(8) 0.0008(8)
N008 0.0299(11) 0.0349(11) 0.0229(10) -0.0040(8) 0.0022(8) -0.0052(8)
C009 0.0263(12) 0.0331(12) 0.0231(12) -0.0035(9) 0.0045(9) -0.0039(10)
C00A 0.0270(12) 0.0296(11) 0.0237(12) -0.0024(9) 0.0044(9) -0.0021(9)
C00B 0.0271(12) 0.0300(12) 0.0233(11) -0.0025(9) 0.0048(9) -0.0054(9)
C00C 0.0260(12) 0.0290(11) 0.0246(12) -0.0015(9) 0.0005(9) -0.0008(9)
C00D 0.0286(12) 0.0277(12) 0.0249(12) -0.0027(9) 0.0021(9) -0.0012(9)
C00E 0.0273(12) 0.0315(12) 0.0248(12) -0.0009(10) 0.0000(9) 0.0012(9)
C00F 0.0311(13) 0.0317(12) 0.0247(12) -0.0015(10) 0.0023(10) 0.0009(10)
C00G 0.0284(13) 0.0312(12) 0.0269(12) -0.0019(10) -0.0001(10) 0.0004(10)
C00H 0.0275(12) 0.0342(13) 0.0283(12) -0.0057(10) 0.0050(10) 0.0026(10)
C00I 0.0257(12) 0.0282(11) 0.0243(12) -0.0024(9) 0.0029(9) -0.0025(9)
C00J 0.0263(12) 0.0342(12) 0.0271(12) -0.0028(10) 0.0022(10) 0.0002(10)
C00K 0.0271(12) 0.0359(12) 0.0264(12) -0.0026(10) 0.0023(10) -0.0017(10)
C00L 0.0288(13) 0.0336(12) 0.0268(12) -0.0065(10) 0.0019(10) -0.0031(10)
C00M 0.0291(12) 0.0306(12) 0.0274(12) -0.0033(10) 0.0012(10) -0.0054(10)
C00N 0.0360(14) 0.0339(12) 0.0239(12) -0.0051(10) 0.0045(10) -0.0044(10)
C00O 0.0275(12) 0.0275(11) 0.0249(12) -0.0032(9) 0.0046(9) -0.0009(9)
C00P 0.0292(13) 0.0311(12) 0.0264(12) -0.0017(10) 0.0002(10) -0.0011(10)
C00Q 0.0275(12) 0.0320(12) 0.0251(12) -0.0009(10) 0.0019(9) -0.0007(10)
C00R 0.0299(13) 0.0326(12) 0.0260(12) -0.0042(10) -0.0016(10) -0.0023(10)
C00S 0.0279(12) 0.0312(12) 0.0278(12) 0.0001(10) 0.0016(10) -0.0028(10)
C00T 0.0258(12) 0.0303(12) 0.0298(13) -0.0020(10) -0.0042(10) -0.0003(9)
C00U 0.0313(13) 0.0368(13) 0.0251(12) -0.0019(10) -0.0002(10) -0.0033(10)
C00V 0.0297(13) 0.0309(12) 0.0247(12) -0.0001(10) 0.0007(10) 0.0006(10)
C00W 0.0330(13) 0.0340(13) 0.0273(13) -0.0049(10) 0.0026(10) -0.0093(10)
C00X 0.0298(13) 0.0318(12) 0.0247(12) -0.0030(10) 0.0005(10) -0.0034(10)
C00Y 0.0311(13) 0.0333(12) 0.0283(13) -0.0064(10) 0.0002(10) 0.0011(10)
C00Z 0.0284(13) 0.0356(13) 0.0283(13) -0.0011(10) 0.0038(10) -0.0025(10)
C010 0.0284(13) 0.0324(12) 0.0242(12) -0.0045(10) 0.0027(9) -0.0004(10)
C011 0.0286(12) 0.0300(12) 0.0258(12) -0.0039(10) 0.0025(9) -0.0042(9)
C012 0.0359(14) 0.0347(13) 0.0248(12) -0.0061(10) 0.0052(10) -0.0058(10)
C013 0.0336(14) 0.0337(13) 0.0259(12) -0.0039(10) -0.0047(10) -0.0008(10)
C014 0.0314(13) 0.0383(13) 0.0263(12) 0.0019(10) 0.0058(10) 0.0026(10)
C015 0.0301(13) 0.0322(12) 0.0259(12) -0.0023(10) 0.0012(10) -0.0002(10)
C016 0.0335(14) 0.0348(13) 0.0287(13) -0.0052(10) 0.0037(10) -0.0007(10)
C017 0.0288(13) 0.0358(13) 0.0285(13) 0.0015(10) 0.0027(10) 0.0001(10)
C018 0.0334(14) 0.0342(13) 0.0248(12) -0.0016(10) 0.0028(10) -0.0018(10)
C019 0.0285(13) 0.0310(12) 0.0318(13) -0.0041(10) 0.0008(10) -0.0020(10)
C01A 0.0322(13) 0.0337(12) 0.0307(13) -0.0064(10) 0.0041(10) -0.0041(10)
C01B 0.0287(13) 0.0345(13) 0.0345(14) -0.0074(11) 0.0013(10) -0.0036(10)
C01C 0.0378(14) 0.0326(12) 0.0267(12) -0.0041(10) 0.0024(10) -0.0006(10)
C01D 0.0294(13) 0.0332(12) 0.0237(12) -0.0032(10) 0.0008(10) -0.0020(10)
C01E 0.0425(15) 0.0348(13) 0.0262(13) -0.0012(10) 0.0024(11) 0.0070(11)
C01F 0.0281(12) 0.0314(12) 0.0248(12) -0.0028(9) 0.0019(9) -0.0051(10)
C01G 0.0262(12) 0.0296(12) 0.0309(13) -0.0044(10) -0.0009(10) -0.0006(9)
C01H 0.0381(15) 0.0372(14) 0.0397(15) 0.0005(12) 0.0059(12) -0.0035(11)
C01I 0.0385(15) 0.0357(14) 0.0398(15) 0.0021(12) 0.0061(12) -0.0011(11)

loop_
_atom_type_symbol
_atom_type_description
_atom_type_scat_dispersion_real
_atom_type_scat_dispersion_imag
_atom_type_scat_source
C C 0.0181 0.0091 'International Tables Vol C Tables 4.2.6.8 and 6.1.1.4'
H H 0.0000 0.0000 'International Tables Vol C Tables 4.2.6.8 and 6.1.1.4'
N N 0.0311 0.0180 'International Tables Vol C Tables 4.2.6.8 and 6.1.1.4'
O O 0.0492 0.0322 'International Tables Vol C Tables 4.2.6.8 and 6.1.1.4'
S S 0.3331 0.5567 'International Tables Vol C Tables 4.2.6.8 and 6.1.1.4'

loop_
_exptl_crystal_face_index_h
_exptl_crystal_face_index_k
_exptl_crystal_face_index_l
_exptl_crystal_face_perp_dist
-3 -5 1 0.3029
3 -5 -5 0.3455
0 -11 1 0.0209
0 7 -9 0.0513
0 10 7 0.0170
0 -7 9 0.0555
3 5 -2 0.3958
0 -7 -11 0.0728
-3 5 5 0.2531

loop_
_geom_angle_atom_site_label_1
_geom_angle_atom_site_label_2
_geom_angle_atom_site_label_3
_geom_angle
_geom_angle_site_symmetry_1
_geom_angle_site_symmetry_3
_geom_angle_publ_flag
C00M S001 C011 92.26(12) . . ?
C01G S002 C015 92.41(12) . . ?
C01D S003 C01F 91.48(12) . . ?
C00P S004 C00T 91.19(12) . . ?
C009 N007 C00H 125.3(2) . . ?
C00A N007 C009 108.6(2) . . ?
C00A N007 C00H 125.3(2) . . ?
C00C N008 C00F 108.1(2) . . ?
C00C N008 C00W 125.0(2) . . ?
C00F N008 C00W 125.2(2) . . ?
N007 C009 C00B 109.1(2) . . ?
N007 C009 C00N 129.2(2) . . ?
C00N C009 C00B 121.6(2) . . ?
N007 C00A C00I 109.6(2) . . ?
N007 C00A C00J 129.3(2) . . ?
C00J C00A C00I 121.1(2) . . ?
C009 C00B C00I 106.4(2) . . ?
C00Q C00B C009 119.5(2) . . ?
C00Q C00B C00I 134.1(2) . . ?
N008 C00C C00E 109.7(2) . . ?
N008 C00C C00K 129.7(2) . . ?
C00K C00C C00E 120.6(2) . . ?
C00O C00D C00X 118.9(2) . . ?
C00O C00D C011 121.0(2) . . ?
C00X C00D C011 120.1(2) . . ?
C00C C00E C00V 106.3(2) . . ?
C00S C00E C00C 120.1(2) . . ?
C00S C00E C00V 133.6(2) . . ?
N008 C00F C00V 109.3(2) . . ?
N008 C00F C01C 128.9(2) . . ?
C01C C00F C00V 121.8(2) . . ?
C00S C00G C010 118.8(2) . . ?
C00S C00G C015 120.5(2) . . ?
C010 C00G C015 120.7(2) . . ?
N007 C00H H00A 109.1 . . ?
N007 C00H H00B 109.1 . . ?
N007 C00H C01I 112.7(2) . . ?
H00A C00H H00B 107.8 . . ?
C01I C00H H00A 109.1 . . ?
C01I C00H H00B 109.1 . . ?
C00A C00I C00B 106.2(2) . . ?
C00O C00I C00A 120.0(2) . . ?
C00O C00I C00B 133.7(2) . . ?
C00A C00J H00J 121.2 . . ?
C00X C00J C00A 117.6(2) . . ?
C00X C00J H00J 121.2 . . ?
C00C C00K H00K 120.9 . . ?
C010 C00K C00C 118.1(2) . . ?
C010 C00K H00K 120.9 . . ?
C00M C00L H00L 123.7 . . ?
C00M C00L C00R 112.5(2) . . ?
C00R C00L H00L 123.7 . . ?
C00L C00M S001 110.98(19) . . ?
C00L C00M C01F 129.1(2) . . ?
C01F C00M S001 119.9(2) . . ?
C009 C00N H00N 121.1 . . ?
C012 C00N C009 117.8(2) . . ?
C012 C00N H00N 121.1 . . ?
C00D C00O H00O 120.3 . . ?
C00I C00O C00D 119.4(2) . . ?
C00I C00O H00O 120.3 . . ?
C00Z C00P S004 111.84(19) . . ?
C00Z C00P C016 126.6(2) . . ?
C016 C00P S004 121.53(19) . . ?
C00B C00Q H00Q 120.5 . . ?
C00U C00Q C00B 119.0(2) . . ?
C00U C00Q H00Q 120.5 . . ?
C00L C00R H00R 123.1 . . ?
C011 C00R C00L 113.8(2) . . ?
C011 C00R H00R 123.1 . . ?
C00E C00S C00G 119.8(2) . . ?
C00E C00S H00S 120.1 . . ?
C00G C00S H00S 120.1 . . ?
C019 C00T S004 111.2(2) . . ?
C019 C00T C01G 128.6(2) . . ?
C01G C00T S004 120.14(19) . . ?
C00Q C00U H00U 119.8 . . ?
C00Q C00U C012 120.4(2) . . ?
C012 C00U H00U 119.8 . . ?
C00F C00V C00E 106.5(2) . . ?
C017 C00V C00E 134.1(2) . . ?
C017 C00V C00F 119.3(2) . . ?
N008 C00W H00C 109.1 . . ?
N008 C00W H00D 109.1 . . ?
N008 C00W C01H 112.4(2) . . ?
H00C C00W H00D 107.8 . . ?
C01H C00W H00C 109.1 . . ?
C01H C00W H00D 109.1 . . ?
C00D C00X H00X 118.6 . . ?
C00J C00X C00D 122.8(2) . . ?
C00J C00X H00X 118.6 . . ?
C013 C00Y H00Y 123.5 . . ?
C01F C00Y H00Y 123.5 . . ?
C01F C00Y C013 112.9(2) . . ?
C00P C00Z H00Z 123.7 . . ?
C00P C00Z C019 112.6(2) . . ?
C019 C00Z H00Z 123.7 . . ?
C00G C010 H010 118.7 . . ?
C00K C010 C00G 122.5(2) . . ?
C00K C010 H010 118.7 . . ?
C00D C011 S001 119.68(19) . . ?
C00R C011 S001 110.36(19) . . ?
C00R C011 C00D 129.9(2) . . ?
C00N C012 C00U 121.7(2) . . ?
C00N C012 H012 119.1 . . ?
C00U C012 H012 119.1 . . ?
C00Y C013 H013 123.7 . . ?
C01D C013 C00Y 112.6(2) . . ?
C01D C013 H013 123.7 . . ?
C017 C014 H014 119.8 . . ?
C017 C014 C01E 120.5(2) . . ?
C01E C014 H014 119.8 . . ?
C00G C015 S002 121.12(19) . . ?
C01A C015 S002 110.25(19) . . ?
C01A C015 C00G 128.6(2) . . ?
O005 C016 C00P 124.7(2) . . ?
O005 C016 H016 117.6 . . ?
C00P C016 H016 117.6 . . ?
C00V C017 H017 120.4 . . ?
C014 C017 C00V 119.2(2) . . ?
C014 C017 H017 120.4 . . ?
O006 C018 H018 118.0 . . ?
O006 C018 C01D 123.9(2) . . ?
C01D C018 H018 118.0 . . ?
C00T C019 C00Z 113.1(2) . . ?
C00T C019 H019 123.5 . . ?
C00Z C019 H019 123.5 . . ?
C015 C01A H01D 123.2 . . ?
C015 C01A C01B 113.6(2) . . ?
C01B C01A H01D 123.2 . . ?
C01A C01B H01E 123.2 . . ?
C01G C01B C01A 113.5(2) . . ?
C01G C01B H01E 123.2 . . ?
C00F C01C H01F 121.4 . . ?
C01E C01C C00F 117.2(3) . . ?
C01E C01C H01F 121.4 . . ?
C013 C01D S003 111.82(19) . . ?
C013 C01D C018 126.5(2) . . ?
C018 C01D S003 121.62(19) . . ?
C014 C01E H01G 119.0 . . ?
C01C C01E C014 122.0(3) . . ?
C01C C01E H01G 119.0 . . ?
C00M C01F S003 121.3(2) . . ?
C00Y C01F S003 111.15(19) . . ?
C00Y C01F C00M 127.5(2) . . ?
C00T C01G S002 120.57(19) . . ?
C01B C01G S002 110.2(2) . . ?
C01B C01G C00T 129.2(2) . . ?
C00W C01H H01H 109.5 . . ?
C00W C01H H01I 109.5 . . ?
C00W C01H H01J 109.5 . . ?
H01H C01H H01I 109.5 . . ?
H01H C01H H01J 109.5 . . ?
H01I C01H H01J 109.5 . . ?
C00H C01I H01A 109.5 . . ?
C00H C01I H01B 109.5 . . ?
C00H C01I H01C 109.5 . . ?
H01A C01I H01B 109.5 . . ?
H01A C01I H01C 109.5 . . ?
H01B C01I H01C 109.5 . . ?

loop_
_geom_bond_atom_site_label_1
_geom_bond_atom_site_label_2
_geom_bond_distance
_geom_bond_site_symmetry_2
_geom_bond_publ_flag
S001 C00M 1.727(3) . ?
S001 C011 1.734(3) . ?
S002 C015 1.735(2) . ?
S002 C01G 1.734(3) . ?
S003 C01D 1.724(2) . ?
S003 C01F 1.726(3) . ?
S004 C00P 1.727(3) . ?
S004 C00T 1.731(3) . ?
O005 C016 1.225(3) . ?
O006 C018 1.219(3) . ?
N007 C009 1.386(3) . ?
N007 C00A 1.379(3) . ?
N007 C00H 1.456(3) . ?
N008 C00C 1.381(3) . ?
N008 C00F 1.391(3) . ?
N008 C00W 1.457(3) . ?
C009 C00B 1.415(3) . ?
C009 C00N 1.392(4) . ?
C00A C00I 1.412(3) . ?
C00A C00J 1.393(3) . ?
C00B C00I 1.450(3) . ?
C00B C00Q 1.403(3) . ?
C00C C00E 1.418(3) . ?
C00C C00K 1.397(3) . ?
C00D C00O 1.398(4) . ?
C00D C00X 1.409(4) . ?
C00D C011 1.473(3) . ?
C00E C00S 1.389(4) . ?
C00E C00V 1.445(3) . ?
C00F C00V 1.414(4) . ?
C00F C01C 1.395(4) . ?
C00G C00S 1.399(4) . ?
C00G C010 1.411(4) . ?
C00G C015 1.466(4) . ?
C00H H00A 0.9900 . ?
C00H H00B 0.9900 . ?
C00H C01I 1.518(3) . ?
C00I C00O 1.396(3) . ?
C00J H00J 0.9500 . ?
C00J C00X 1.380(4) . ?
C00K H00K 0.9500 . ?
C00K C010 1.377(4) . ?
C00L H00L 0.9500 . ?
C00L C00M 1.374(4) . ?
C00L C00R 1.416(3) . ?
C00M C01F 1.450(4) . ?
C00N H00N 0.9500 . ?
C00N C012 1.379(4) . ?
C00O H00O 0.9500 . ?
C00P C00Z 1.373(4) . ?
C00P C016 1.447(4) . ?
C00Q H00Q 0.9500 . ?
C00Q C00U 1.383(4) . ?
C00R H00R 0.9500 . ?
C00R C011 1.366(4) . ?
C00S H00S 0.9500 . ?
C00T C019 1.377(4) . ?
C00T C01G 1.439(4) . ?
C00U H00U 0.9500 . ?
C00U C012 1.409(4) . ?
C00V C017 1.398(3) . ?
C00W H00C 0.9900 . ?
C00W H00D 0.9900 . ?
C00W C01H 1.515(4) . ?
C00X H00X 0.9500 . ?
C00Y H00Y 0.9500 . ?
C00Y C013 1.405(4) . ?
C00Y C01F 1.381(4) . ?
C00Z H00Z 0.9500 . ?
C00Z C019 1.403(4) . ?
C010 H010 0.9500 . ?
C012 H012 0.9500 . ?
C013 H013 0.9500 . ?
C013 C01D 1.371(4) . ?
C014 H014 0.9500 . ?
C014 C017 1.383(4) . ?
C014 C01E 1.397(4) . ?
C015 C01A 1.371(4) . ?
C016 H016 0.9500 . ?
C017 H017 0.9500 . ?
C018 H018 0.9500 . ?
C018 C01D 1.457(4) . ?
C019 H019 0.9500 . ?
C01A H01D 0.9500 . ?
C01A C01B 1.407(4) . ?
C01B H01E 0.9500 . ?
C01B C01G 1.374(4) . ?
C01C H01F 0.9500 . ?
C01C C01E 1.387(4) . ?
C01E H01G 0.9500 . ?
C01H H01H 0.9800 . ?
C01H H01I 0.9800 . ?
C01H H01J 0.9800 . ?
C01I H01A 0.9800 . ?
C01I H01B 0.9800 . ?
C01I H01C 0.9800 . ?

loop_
_geom_torsion_atom_site_label_1
_geom_torsion_atom_site_label_2
_geom_torsion_atom_site_label_3
_geom_torsion_atom_site_label_4
_geom_torsion
_geom_torsion_site_symmetry_1
_geom_torsion_site_symmetry_2
_geom_torsion_site_symmetry_3
_geom_torsion_site_symmetry_4
_geom_torsion_publ_flag
S001 C00M C01F S003 178.61(13) . . . . ?
S001 C00M C01F C00Y -4.2(4) . . . . ?
S002 C015 C01A C01B -0.2(3) . . . . ?
S004 C00P C00Z C019 0.3(3) . . . . ?
S004 C00P C016 O005 -4.3(4) . . . . ?
S004 C00T C019 C00Z 1.3(3) . . . . ?
S004 C00T C01G S002 174.95(13) . . . . ?
S004 C00T C01G C01B -5.5(4) . . . . ?
O006 C018 C01D S003 -1.3(4) . . . . ?
O006 C018 C01D C013 -179.9(2) . . . . ?
N007 C009 C00B C00I 2.1(3) . . . . ?
N007 C009 C00B C00Q -177.7(2) . . . . ?
N007 C009 C00N C012 178.4(2) . . . . ?
N007 C00A C00I C00B 1.2(3) . . . . ?
N007 C00A C00I C00O -176.8(2) . . . . ?
N007 C00A C00J C00X 178.0(2) . . . . ?
N008 C00C C00E C00S -178.4(2) . . . . ?
N008 C00C C00E C00V -0.1(3) . . . . ?
N008 C00C C00K C010 179.9(2) . . . . ?
N008 C00F C00V C00E 1.9(3) . . . . ?
N008 C00F C00V C017 -178.1(2) . . . . ?
N008 C00F C01C C01E 179.1(2) . . . . ?
C009 N007 C00A C00I 0.1(3) . . . . ?
C009 N007 C00A C00J 178.6(2) . . . . ?
C009 N007 C00H C01I 81.0(3) . . . . ?
C009 C00B C00I C00A -2.0(3) . . . . ?
C009 C00B C00I C00O 175.6(2) . . . . ?
C009 C00B C00Q C00U -1.2(3) . . . . ?
C009 C00N C012 C00U -0.3(4) . . . . ?
C00A N007 C009 C00B -1.4(3) . . . . ?
C00A N007 C009 C00N 179.1(2) . . . . ?
C00A N007 C00H C01I -87.2(3) . . . . ?
C00A C00I C00O C00D -1.2(3) . . . . ?
C00A C00J C00X C00D -0.6(4) . . . . ?
C00B C009 C00N C012 -1.1(4) . . . . ?
C00B C00I C00O C00D -178.5(2) . . . . ?
C00B C00Q C00U C012 -0.1(3) . . . . ?
C00C N008 C00F C00V -2.0(3) . . . . ?
C00C N008 C00F C01C 178.1(2) . . . . ?
C00C N008 C00W C01H -80.8(3) . . . . ?
C00C C00E C00S C00G -1.3(3) . . . . ?
C00C C00E C00V C00F -1.1(3) . . . . ?
C00C C00E C00V C017 178.9(3) . . . . ?
C00C C00K C010 C00G -1.0(4) . . . . ?
C00E C00C C00K C010 -1.9(4) . . . . ?
C00E C00V C017 C014 178.3(3) . . . . ?
C00F N008 C00C C00E 1.3(3) . . . . ?
C00F N008 C00C C00K 179.6(2) . . . . ?
C00F N008 C00W C01H 82.7(3) . . . . ?
C00F C00V C017 C014 -1.6(4) . . . . ?
C00F C01C C01E C014 -0.5(4) . . . . ?
C00G C015 C01A C01B -177.1(2) . . . . ?
C00H N007 C009 C00B -171.3(2) . . . . ?
C00H N007 C009 C00N 9.2(4) . . . . ?
C00H N007 C00A C00I 170.0(2) . . . . ?
C00H N007 C00A C00J -11.5(4) . . . . ?
C00I C00A C00J C00X -3.6(3) . . . . ?
C00I C00B C00Q C00U 179.0(2) . . . . ?
C00J C00A C00I C00B -177.5(2) . . . . ?
C00J C00A C00I C00O 4.5(3) . . . . ?
C00K C00C C00E C00S 3.1(4) . . . . ?
C00K C00C C00E C00V -178.6(2) . . . . ?
C00L C00M C01F S003 -3.8(4) . . . . ?
C00L C00M C01F C00Y 173.3(2) . . . . ?
C00L C00R C011 S001 -1.4(3) . . . . ?
C00L C00R C011 C00D -179.2(2) . . . . ?
C00M S001 C011 C00D 179.17(19) . . . . ?
C00M S001 C011 C00R 1.19(19) . . . . ?
C00M C00L C00R C011 1.0(3) . . . . ?
C00N C009 C00B C00I -178.3(2) . . . . ?
C00N C009 C00B C00Q 1.9(3) . . . . ?
C00O C00D C00X C00J 3.8(4) . . . . ?
C00O C00D C011 S001 -175.46(18) . . . . ?
C00O C00D C011 C00R 2.1(4) . . . . ?
C00P S004 C00T C019 -0.94(19) . . . . ?
C00P S004 C00T C01G 179.9(2) . . . . ?
C00P C00Z C019 C00T -1.1(3) . . . . ?
C00Q C00B C00I C00A 177.8(2) . . . . ?
C00Q C00B C00I C00O -4.6(5) . . . . ?
C00Q C00U C012 C00N 0.9(4) . . . . ?
C00R C00L C00M S001 0.0(3) . . . . ?
C00R C00L C00M C01F -177.8(2) . . . . ?
C00S C00E C00V C00F 176.8(3) . . . . ?
C00S C00E C00V C017 -3.1(5) . . . . ?
C00S C00G C010 C00K 2.8(4) . . . . ?
C00S C00G C015 S002 -170.65(18) . . . . ?
C00S C00G C015 C01A 6.0(4) . . . . ?
C00T S004 C00P C00Z 0.34(19) . . . . ?
C00T S004 C00P C016 -178.6(2) . . . . ?
C00V C00E C00S C00G -179.1(2) . . . . ?
C00V C00F C01C C01E -0.7(4) . . . . ?
C00W N008 C00C C00E 167.1(2) . . . . ?
C00W N008 C00C C00K -14.5(4) . . . . ?
C00W N008 C00F C00V -167.8(2) . . . . ?
C00W N008 C00F C01C 12.3(4) . . . . ?
C00X C00D C00O C00I -2.8(3) . . . . ?
C00X C00D C011 S001 3.3(3) . . . . ?
C00X C00D C011 C00R -179.1(2) . . . . ?
C00Y C013 C01D S003 -0.4(3) . . . . ?
C00Y C013 C01D C018 178.3(2) . . . . ?
C00Z C00P C016 O005 176.9(2) . . . . ?
C010 C00G C00S C00E -1.5(4) . . . . ?
C010 C00G C015 S002 8.2(3) . . . . ?
C010 C00G C015 C01A -175.1(2) . . . . ?
C011 S001 C00M C00L -0.65(19) . . . . ?
C011 S001 C00M C01F 177.3(2) . . . . ?
C011 C00D C00O C00I 176.0(2) . . . . ?
C011 C00D C00X C00J -175.0(2) . . . . ?
C013 C00Y C01F S003 0.5(3) . . . . ?
C013 C00Y C01F C00M -176.9(2) . . . . ?
C015 S002 C01G C00T -179.7(2) . . . . ?
C015 S002 C01G C01B 0.7(2) . . . . ?
C015 C00G C00S C00E 177.4(2) . . . . ?
C015 C00G C010 C00K -176.1(2) . . . . ?
C015 C01A C01B C01G 0.7(3) . . . . ?
C016 C00P C00Z C019 179.2(2) . . . . ?
C017 C014 C01E C01C 0.6(4) . . . . ?
C019 C00T C01G S002 -4.0(4) . . . . ?
C019 C00T C01G C01B 175.5(3) . . . . ?
C01A C01B C01G S002 -0.9(3) . . . . ?
C01A C01B C01G C00T 179.5(2) . . . . ?
C01C C00F C00V C00E -178.2(2) . . . . ?
C01C C00F C00V C017 1.7(4) . . . . ?
C01D S003 C01F C00M 177.0(2) . . . . ?
C01D S003 C01F C00Y -0.63(19) . . . . ?
C01E C014 C017 C00V 0.4(4) . . . . ?
C01F S003 C01D C013 0.6(2) . . . . ?
C01F S003 C01D C018 -178.2(2) . . . . ?
C01F C00Y C013 C01D -0.1(3) . . . . ?
C01G S002 C015 C00G 176.9(2) . . . . ?
C01G S002 C015 C01A -0.3(2) . . . . ?
C01G C00T C019 C00Z -179.6(2) . . . . ?

loop_
_exptl_oxdiff_crystal_face_indexfrac_h
_exptl_oxdiff_crystal_face_indexfrac_k
_exptl_oxdiff_crystal_face_indexfrac_l
_exptl_oxdiff_crystal_face_x
_exptl_oxdiff_crystal_face_y
_exptl_oxdiff_crystal_face_z
-3.2697 -5.0293 1.4806 0.1664 0.6838 -0.7105
2.9052 -5.0405 -4.7673 0.5061 -0.1248 0.8534
0.3458 -11.1226 0.8306 0.9583 0.2857 0.0091
-0.2281 6.5551 -8.5426 -0.8361 0.1966 0.5121
-0.0847 10.3003 6.8064 -0.6133 -0.6454 -0.4554
0.2466 -6.5866 8.5115 0.8393 -0.1974 -0.5066
3.2698 5.0009 -1.5283 -0.1657 -0.6807 0.7136
-0.0868 -6.5769 -10.6601 0.1681 0.7197 0.6737
-2.9046 5.0221 4.7915 -0.5037 0.1243 -0.8549
